data_7705428
loop_
_publ_author_name
'R\"osch, Andreas'
'Schreiner, Simon H. F.'
'Sch\"uler, Philipp'
'G\"orls, Helmar'
'Kretschmer, Robert'

_publ_section_title
;
 Magnesium bis(amidinate) and bis(guanidinate) complexes: impact of the
 ligand backbone and bridging groups on the coordination behaviour.
;
_journal_issue 37
_journal_name_full 'Dalton transactions (Cambridge, England : 2003)'
_journal_page_first 13072
_journal_page_last 13082
_journal_paper_doi 10.1039/d0dt01923b
_journal_volume 49
_journal_year 2020
_chemical_formula_moiety 'C74 H111 Mg2 N12'
_chemical_formula_sum 'C74 H111 Mg2 N12'
_chemical_formula_weight 1217.36
_space_group_crystal_system monoclinic
_space_group_IT_number 14
_space_group_name_Hall '-P 2yn'
_space_group_name_H-M_alt 'P 1 21/n 1'
_atom_sites_solution_hydrogens geom
_audit_creation_method SHELXL-2018/3
_audit_update_record
;
2020-05-03 deposited with the CCDC.	2020-08-21 downloaded from the CCDC.
;
_cell_angle_alpha 90
_cell_angle_beta 102.733(2)
_cell_angle_gamma 90
_cell_formula_units_Z 4
_cell_length_a 10.6932(2)
_cell_length_b 30.0479(6)
_cell_length_c 22.9544(4)
_cell_measurement_reflns_used 45537
_cell_measurement_temperature 123(2)
_cell_measurement_theta_max 72.724
_cell_measurement_theta_min 3.543
_cell_volume 7194.1(2)
_computing_cell_refinement 'CrysAlisPro 1.171.38.43 (Rigaku OD, 2015)'
_computing_data_collection 'CrysAlisPro 1.171.38.43 (Rigaku OD, 2015)'
_computing_data_reduction 'CrysAlisPro 1.171.38.43 (Rigaku OD, 2015)'
_computing_molecular_graphics SHELXTL/PC
_computing_publication_material 'SHELXL-2018/3 (Sheldrick, 2018)'
_computing_structure_refinement 'SHELXL-2018/3 (Sheldrick, 2018)'
_computing_structure_solution 'SHELXT 2018/2 (Sheldrick, 2018)'
_diffrn_ambient_temperature 123(2)
_diffrn_measured_fraction_theta_full 0.984
_diffrn_measured_fraction_theta_max 0.957
_diffrn_measurement_device_type 'Xcalibur, AtlasS2, Gemini ultra'
_diffrn_measurement_method '\w scans'
_diffrn_radiation_type CuK\a
_diffrn_radiation_wavelength 1.54184
_diffrn_reflns_av_R_equivalents 0.0293
_diffrn_reflns_av_unetI/netI 0.0280
_diffrn_reflns_Laue_measured_fraction_full 0.984
_diffrn_reflns_Laue_measured_fraction_max 0.957
_diffrn_reflns_limit_h_max 11
_diffrn_reflns_limit_h_min -12
_diffrn_reflns_limit_k_max 36
_diffrn_reflns_limit_k_min -37
_diffrn_reflns_limit_l_max 28
_diffrn_reflns_limit_l_min -27
_diffrn_reflns_number 45537
_diffrn_reflns_point_group_measured_fraction_full 0.984
_diffrn_reflns_point_group_measured_fraction_max 0.957
_diffrn_reflns_theta_full 67.684
_diffrn_reflns_theta_max 72.724
_diffrn_reflns_theta_min 3.543
_diffrn_source 'micro-focus sealed X-ray tube'
_exptl_absorpt_coefficient_mu 0.668
_exptl_absorpt_correction_T_max 0.947
_exptl_absorpt_correction_T_min 0.894
_exptl_absorpt_correction_type gaussian
_exptl_absorpt_process_details
; 
CrysAlisPro 1.171.38.43 (Rigaku Oxford Diffraction, 2015) 
Numerical absorption correction based on gaussian integration over 
   a multifaceted crystal model 
Empirical absorption correction using spherical harmonics, 
 implemented in SCALE3 ABSPACK scaling algorithm. 
;
_exptl_crystal_colour colourless
_exptl_crystal_density_diffrn 1.124
_exptl_crystal_density_method 'not measured'
_exptl_crystal_description prism
_exptl_crystal_F_000 2652
_exptl_crystal_size_max 0.231
_exptl_crystal_size_mid 0.200
_exptl_crystal_size_min 0.111
_refine_diff_density_max 0.747
_refine_diff_density_min -0.604
_refine_diff_density_rms 0.041
_refine_ls_extinction_method none
_refine_ls_goodness_of_fit_ref 0.980
_refine_ls_hydrogen_treatment constr
_refine_ls_matrix_type full
_refine_ls_number_parameters 809
_refine_ls_number_reflns 13716
_refine_ls_number_restraints 0
_refine_ls_restrained_S_all 0.980
_refine_ls_R_factor_all 0.0478
_refine_ls_R_factor_gt 0.0407
_refine_ls_shift/su_max 0.001
_refine_ls_shift/su_mean 0.000
_refine_ls_structure_factor_coef Fsqd
_refine_ls_weighting_details 'w=1/[\s^2^(Fo^2^)+(0.0621P)^2^+2.7687P] where P=(Fo^2^+2Fc^2^)/3'
_refine_ls_weighting_scheme calc
_refine_ls_wR_factor_gt 0.1076
_refine_ls_wR_factor_ref 0.1136
_reflns_Friedel_coverage 0.000
_reflns_number_gt 11838
_reflns_number_total 13716
_reflns_threshold_expression 'I > 2\s(I)'
_cod_data_source_file d0dt01923b2.cif
_cod_data_source_block FO7073_6b
_cod_depositor_comments 'Adding full bibliography for 7705422--7705428.cif.'
_cod_original_sg_symbol_H-M 'P 21/n'
_cod_database_code 7705428
_shelx_shelxl_version_number 2018/3
_shelx_space_group_comment
; 
The symmetry employed for this shelxl refinement is uniquely defined 
by the following loop, which should always be used as a source of 
symmetry information in preference to the above space-group names. 
They are only intended as comments. 
;
_shelx_estimated_absorpt_t_min 0.861
_shelx_estimated_absorpt_t_max 0.930

loop_
_space_group_symop_operation_xyz
'x, y, z'
'-x+1/2, y+1/2, -z+1/2'
'-x, -y, -z'
'x-1/2, -y-1/2, z-1/2'

loop_
_atom_site_label
_atom_site_type_symbol
_atom_site_fract_x
_atom_site_fract_y
_atom_site_fract_z
_atom_site_U_iso_or_equiv
_atom_site_adp_type
_atom_site_occupancy
_atom_site_site_symmetry_order
_atom_site_calc_flag
_atom_site_refinement_flags_posn
_atom_site_refinement_flags_adp
_atom_site_refinement_flags_occupancy
_atom_site_disorder_assembly
_atom_site_disorder_group
Mg1 Mg 0.39145(4) 0.50972(2) 0.28210(2) 0.01919(10) Uani 1 1 d . . . . .
Mg2 Mg 0.60027(4) 0.66568(2) 0.31329(2) 0.01878(10) Uani 1 1 d . . . . .
N1 N 0.34436(10) 0.47287(3) 0.34905(5) 0.0194(2) Uani 1 1 d . . . . .
N2 N 0.54536(11) 0.49276(4) 0.34776(5) 0.0206(2) Uani 1 1 d . . . . .
N3 N 0.51326(11) 0.44799(4) 0.42912(5) 0.0232(2) Uani 1 1 d . . . . .
N4 N 0.63969(11) 0.70340(3) 0.38891(5) 0.0192(2) Uani 1 1 d . . . . .
N5 N 0.44310(11) 0.67938(4) 0.34634(5) 0.0191(2) Uani 1 1 d . . . . .
N6 N 0.46484(11) 0.72338(4) 0.43462(5) 0.0219(2) Uani 1 1 d . . . . .
N7 N 0.37036(11) 0.50609(4) 0.19115(5) 0.0207(2) Uani 1 1 d . . . . .
N8 N 0.30496(11) 0.56397(3) 0.23809(5) 0.0189(2) Uani 1 1 d . . . . .
N9 N 0.28858(12) 0.57010(4) 0.13284(5) 0.0236(2) Uani 1 1 d . . . . .
N10 N 0.68663(11) 0.61305(3) 0.28233(5) 0.0195(2) Uani 1 1 d . . . . .
N11 N 0.61779(11) 0.67348(4) 0.22732(5) 0.0193(2) Uani 1 1 d . . . . .
N12 N 0.70039(12) 0.61327(4) 0.17981(5) 0.0262(3) Uani 1 1 d . . . . .
C1 C 0.24670(13) 0.44179(4) 0.35228(6) 0.0202(3) Uani 1 1 d . . . . .
C2 C 0.13477(13) 0.45800(5) 0.36738(6) 0.0229(3) Uani 1 1 d . . . . .
C3 C 0.02988(15) 0.42982(5) 0.36363(7) 0.0307(3) Uani 1 1 d . . . . .
H3A H -0.046146 0.440902 0.373402 0.037 Uiso 1 1 calc R U . . .
C4 C 0.03453(15) 0.38601(5) 0.34593(7) 0.0337(3) Uani 1 1 d . . . . .
H4A H -0.037554 0.367068 0.343563 0.040 Uiso 1 1 calc R U . . .
C5 C 0.14479(15) 0.37017(5) 0.33179(7) 0.0314(3) Uani 1 1 d . . . . .
H5A H 0.148123 0.339906 0.320240 0.038 Uiso 1 1 calc R U . . .
C6 C 0.25192(14) 0.39713(4) 0.33388(6) 0.0252(3) Uani 1 1 d . . . . .
C7 C 0.12491(14) 0.50628(5) 0.38573(7) 0.0268(3) Uani 1 1 d . . . . .
H7A H 0.212826 0.519504 0.393235 0.032 Uiso 1 1 calc R U . . .
C8 C 0.03979(16) 0.53247(5) 0.33533(8) 0.0349(4) Uani 1 1 d . . . . .
H8A H 0.078420 0.532519 0.300379 0.052 Uiso 1 1 calc R U . . .
H8B H 0.031344 0.563156 0.348410 0.052 Uiso 1 1 calc R U . . .
H8C H -0.045124 0.518581 0.324793 0.052 Uiso 1 1 calc R U . . .
C9 C 0.07619(18) 0.51032(6) 0.44309(8) 0.0404(4) Uani 1 1 d . . . . .
H9A H 0.129527 0.492072 0.474351 0.061 Uiso 1 1 calc R U . . .
H9B H -0.012833 0.499996 0.435889 0.061 Uiso 1 1 calc R U . . .
H9C H 0.080544 0.541496 0.455928 0.061 Uiso 1 1 calc R U . . .
C10 C 0.36764(16) 0.37802(5) 0.31456(8) 0.0333(3) Uani 1 1 d . . . . .
H10A H 0.434102 0.401940 0.319023 0.040 Uiso 1 1 calc R U . . .
C11 C 0.3352(2) 0.36371(6) 0.24907(9) 0.0476(4) Uani 1 1 d . . . . .
H11A H 0.301230 0.389224 0.223928 0.071 Uiso 1 1 calc R U . . .
H11B H 0.270721 0.339996 0.243508 0.071 Uiso 1 1 calc R U . . .
H11C H 0.412830 0.352719 0.237763 0.071 Uiso 1 1 calc R U . . .
C12 C 0.42523(19) 0.33908(6) 0.35452(9) 0.0469(4) Uani 1 1 d . . . . .
H12A H 0.439817 0.348118 0.396498 0.070 Uiso 1 1 calc R U . . .
H12B H 0.506906 0.330360 0.345155 0.070 Uiso 1 1 calc R U . . .
H12C H 0.365847 0.313813 0.347499 0.070 Uiso 1 1 calc R U . . .
C13 C 0.46964(13) 0.47018(4) 0.37643(6) 0.0192(3) Uani 1 1 d . . . . .
C14 C 0.43187(14) 0.43616(5) 0.47055(6) 0.0273(3) Uani 1 1 d . . . . .
H14A H 0.370458 0.412321 0.453865 0.033 Uiso 1 1 calc R U . . .
H14B H 0.383820 0.462329 0.480103 0.033 Uiso 1 1 calc R U . . .
C15 C 0.52896(15) 0.42000(5) 0.52542(7) 0.0326(3) Uani 1 1 d . . . . .
H15A H 0.488899 0.399383 0.549592 0.039 Uiso 1 1 calc R U . . .
H15B H 0.567829 0.445260 0.550743 0.039 Uiso 1 1 calc R U . . .
C16 C 0.62795(15) 0.39617(5) 0.49807(7) 0.0340(4) Uani 1 1 d . . . . .
H16A H 0.598990 0.365704 0.485254 0.041 Uiso 1 1 calc R U . . .
H16B H 0.711525 0.394329 0.526956 0.041 Uiso 1 1 calc R U . . .
C17 C 0.63815(14) 0.42497(5) 0.44439(7) 0.0312(3) Uani 1 1 d . . . . .
H17A H 0.709464 0.446559 0.455082 0.037 Uiso 1 1 calc R U . . .
H17B H 0.651682 0.406390 0.410699 0.037 Uiso 1 1 calc R U . . .
C18 C 0.66996(13) 0.51002(4) 0.37755(6) 0.0232(3) Uani 1 1 d . . . . .
H18A H 0.738238 0.491040 0.367818 0.028 Uiso 1 1 calc R U . . .
H18B H 0.678002 0.509123 0.421335 0.028 Uiso 1 1 calc R U . . .
C19 C 0.68711(13) 0.55787(4) 0.35805(6) 0.0228(3) Uani 1 1 d . . . . .
H19A H 0.697376 0.581925 0.385555 0.027 Uiso 1 1 calc R U . . .
C20 C 0.68694(13) 0.56508(4) 0.29237(6) 0.0209(3) Uani 1 1 d . . . . .
H20A H 0.764040 0.551427 0.282581 0.025 Uiso 1 1 calc R U . . .
H20B H 0.609946 0.551313 0.266820 0.025 Uiso 1 1 calc R U . . .
C21 C 0.67070(12) 0.63245(4) 0.22893(6) 0.0186(3) Uani 1 1 d . . . . .
C22 C 0.80170(16) 0.58003(5) 0.18184(8) 0.0335(3) Uani 1 1 d . . . . .
H22A H 0.773128 0.550146 0.191606 0.040 Uiso 1 1 calc R U . . .
H22B H 0.880396 0.588234 0.211517 0.040 Uiso 1 1 calc R U . . .
C23 C 0.8238(2) 0.58147(6) 0.11857(8) 0.0447(4) Uani 1 1 d . . . . .
H23A H 0.885612 0.605120 0.114316 0.054 Uiso 1 1 calc R U . . .
H23B H 0.855675 0.552535 0.107178 0.054 Uiso 1 1 calc R U . . .
C24 C 0.6917(2) 0.59159(6) 0.08153(8) 0.0475(5) Uani 1 1 d . . . . .
H24A H 0.635871 0.564963 0.077081 0.057 Uiso 1 1 calc R U . . .
H24B H 0.695905 0.602793 0.041452 0.057 Uiso 1 1 calc R U . . .
C25 C 0.64444(18) 0.62748(6) 0.11832(7) 0.0365(4) Uani 1 1 d . . . . .
H25A H 0.676100 0.657253 0.110006 0.044 Uiso 1 1 calc R U . . .
H25B H 0.549626 0.628063 0.110486 0.044 Uiso 1 1 calc R U . . .
C26 C 0.64370(13) 0.70893(4) 0.19127(6) 0.0209(3) Uani 1 1 d . . . . .
C27 C 0.76880(14) 0.72430(5) 0.19400(6) 0.0256(3) Uani 1 1 d . . . . .
C28 C 0.78605(15) 0.76111(5) 0.15956(7) 0.0323(3) Uani 1 1 d . . . . .
H28A H 0.870532 0.771365 0.160551 0.039 Uiso 1 1 calc R U . . .
C29 C 0.68350(16) 0.78301(5) 0.12409(7) 0.0352(4) Uani 1 1 d . . . . .
H29A H 0.697366 0.807976 0.100914 0.042 Uiso 1 1 calc R U . . .
C30 C 0.56045(15) 0.76826(5) 0.12262(7) 0.0311(3) Uani 1 1 d . . . . .
H30A H 0.489827 0.783659 0.098734 0.037 Uiso 1 1 calc R U . . .
C31 C 0.53784(14) 0.73137(4) 0.15534(6) 0.0240(3) Uani 1 1 d . . . . .
C32 C 0.88555(14) 0.70411(5) 0.23563(7) 0.0317(3) Uani 1 1 d . . . . .
H32A H 0.858002 0.676074 0.252659 0.038 Uiso 1 1 calc R U . . .
C33 C 0.9391(2) 0.73570(8) 0.28753(9) 0.0559(5) Uani 1 1 d . . . . .
H33A H 0.872065 0.742490 0.309184 0.084 Uiso 1 1 calc R U . . .
H33B H 0.967890 0.763308 0.271884 0.084 Uiso 1 1 calc R U . . .
H33C H 1.011735 0.721499 0.314705 0.084 Uiso 1 1 calc R U . . .
C34 C 0.99001(18) 0.69245(7) 0.20329(10) 0.0517(5) Uani 1 1 d . . . . .
H34A H 0.955187 0.672685 0.169669 0.078 Uiso 1 1 calc R U . . .
H34B H 1.060241 0.677389 0.230894 0.078 Uiso 1 1 calc R U . . .
H34C H 1.022313 0.719721 0.188361 0.078 Uiso 1 1 calc R U . . .
C35 C 0.40307(14) 0.71555(5) 0.15484(6) 0.0271(3) Uani 1 1 d . . . . .
H35A H 0.406466 0.682422 0.159050 0.033 Uiso 1 1 calc R U . . .
C36 C 0.35564(15) 0.73412(5) 0.20812(7) 0.0325(3) Uani 1 1 d . . . . .
H36A H 0.415897 0.725899 0.245250 0.049 Uiso 1 1 calc R U . . .
H36B H 0.270901 0.721737 0.208225 0.049 Uiso 1 1 calc R U . . .
H36C H 0.349727 0.766611 0.205042 0.049 Uiso 1 1 calc R U . . .
C37 C 0.30596(16) 0.72628(6) 0.09711(7) 0.0373(4) Uani 1 1 d . . . . .
H37A H 0.336890 0.714592 0.062986 0.056 Uiso 1 1 calc R U . . .
H37B H 0.295280 0.758605 0.093120 0.056 Uiso 1 1 calc R U . . .
H37C H 0.223404 0.712520 0.098174 0.056 Uiso 1 1 calc R U . . .
C38 C 0.35111(14) 0.47042(4) 0.14979(6) 0.0230(3) Uani 1 1 d . . . . .
C39 C 0.22797(14) 0.45473(5) 0.12174(6) 0.0251(3) Uani 1 1 d . . . . .
C40 C 0.21839(16) 0.41528(5) 0.08856(7) 0.0305(3) Uani 1 1 d . . . . .
H40A H 0.136125 0.404900 0.068665 0.037 Uiso 1 1 calc R U . . .
C41 C 0.32582(17) 0.39108(5) 0.08408(7) 0.0348(4) Uani 1 1 d . . . . .
H41A H 0.317035 0.363810 0.062621 0.042 Uiso 1 1 calc R U . . .
C42 C 0.44550(16) 0.40677(5) 0.11089(8) 0.0349(3) Uani 1 1 d . . . . .
H42A H 0.519210 0.390231 0.107386 0.042 Uiso 1 1 calc R U . . .
C43 C 0.46073(15) 0.44648(5) 0.14314(7) 0.0293(3) Uani 1 1 d . . . . .
C44 C 0.10774(14) 0.47793(5) 0.13026(7) 0.0270(3) Uani 1 1 d . . . . .
H44A H 0.125141 0.510659 0.131932 0.032 Uiso 1 1 calc R U . . .
C45 C -0.00716(16) 0.46957(5) 0.07845(7) 0.0332(3) Uani 1 1 d . . . . .
H45A H 0.017039 0.476031 0.040559 0.050 Uiso 1 1 calc R U . . .
H45B H -0.078340 0.488947 0.082694 0.050 Uiso 1 1 calc R U . . .
H45C H -0.033744 0.438387 0.078932 0.050 Uiso 1 1 calc R U . . .
C46 C 0.07514(16) 0.46453(6) 0.18940(7) 0.0357(4) Uani 1 1 d . . . . .
H46A H 0.148708 0.470635 0.222283 0.053 Uiso 1 1 calc R U . . .
H46B H 0.054901 0.432701 0.188611 0.053 Uiso 1 1 calc R U . . .
H46C H 0.000899 0.481677 0.195241 0.053 Uiso 1 1 calc R U . . .
C47 C 0.59473(16) 0.46238(6) 0.17189(8) 0.0391(4) Uani 1 1 d . . . . .
H47A H 0.587892 0.494156 0.183767 0.047 Uiso 1 1 calc R U . . .
C48 C 0.68426(18) 0.46086(6) 0.12849(10) 0.0475(5) Uani 1 1 d . . . . .
H48A H 0.645220 0.477073 0.091960 0.071 Uiso 1 1 calc R U . . .
H48B H 0.698680 0.429832 0.118577 0.071 Uiso 1 1 calc R U . . .
H48C H 0.766340 0.474707 0.147082 0.071 Uiso 1 1 calc R U . . .
C49 C 0.6518(2) 0.43625(8) 0.22827(10) 0.0575(5) Uani 1 1 d . . . . .
H49A H 0.596989 0.439588 0.257051 0.086 Uiso 1 1 calc R U . . .
H49B H 0.737731 0.447632 0.245814 0.086 Uiso 1 1 calc R U . . .
H49C H 0.657399 0.404718 0.218269 0.086 Uiso 1 1 calc R U . . .
C50 C 0.31832(12) 0.54741(4) 0.18564(6) 0.0194(3) Uani 1 1 d . . . . .
C51 C 0.32260(17) 0.55488(5) 0.07751(6) 0.0314(3) Uani 1 1 d . . . . .
H51A H 0.278062 0.526773 0.063073 0.038 Uiso 1 1 calc R U . . .
H51B H 0.416273 0.550451 0.083271 0.038 Uiso 1 1 calc R U . . .
C52 C 0.27635(18) 0.59307(6) 0.03452(7) 0.0386(4) Uani 1 1 d . . . . .
H52A H 0.340311 0.617383 0.039580 0.046 Uiso 1 1 calc R U . . .
H52B H 0.257888 0.582803 -0.007486 0.046 Uiso 1 1 calc R U . . .
C53 C 0.15521(18) 0.60782(6) 0.05285(7) 0.0397(4) Uani 1 1 d . . . . .
H53A H 0.083063 0.587457 0.036776 0.048 Uiso 1 1 calc R U . . .
H53B H 0.131012 0.638427 0.038812 0.048 Uiso 1 1 calc R U . . .
C54 C 0.19185(15) 0.60579(5) 0.12100(6) 0.0285(3) Uani 1 1 d . . . . .
H54A H 0.228418 0.634445 0.138064 0.034 Uiso 1 1 calc R U . . .
H54B H 0.116729 0.598329 0.137772 0.034 Uiso 1 1 calc R U . . .
C55 C 0.30310(13) 0.61110(4) 0.25371(6) 0.0208(3) Uani 1 1 d . . . . .
H55A H 0.223441 0.625336 0.231303 0.025 Uiso 1 1 calc R U . . .
H55B H 0.377374 0.626695 0.243898 0.025 Uiso 1 1 calc R U . . .
C56 C 0.30964(13) 0.61334(4) 0.32080(6) 0.0210(3) Uani 1 1 d . . . . .
H56A H 0.384263 0.595553 0.341444 0.025 Uiso 1 1 calc R U . . .
H56B H 0.231777 0.598930 0.328695 0.025 Uiso 1 1 calc R U . . .
C57 C 0.32066(13) 0.65977(4) 0.34878(6) 0.0203(3) Uani 1 1 d . . . . .
H57A H 0.250355 0.678880 0.326933 0.024 Uiso 1 1 calc R U . . .
H57B H 0.312686 0.657686 0.390853 0.024 Uiso 1 1 calc R U . . .
C58 C 0.51416(13) 0.70327(4) 0.39090(6) 0.0183(3) Uani 1 1 d . . . . .
C59 C 0.33505(14) 0.74272(5) 0.42411(7) 0.0296(3) Uani 1 1 d . . . . .
H59A H 0.269479 0.719249 0.422676 0.036 Uiso 1 1 calc R U . . .
H59B H 0.315234 0.759741 0.386261 0.036 Uiso 1 1 calc R U . . .
C60 C 0.34081(16) 0.77329(5) 0.47761(8) 0.0352(4) Uani 1 1 d . . . . .
H60A H 0.366589 0.803802 0.468971 0.042 Uiso 1 1 calc R U . . .
H60B H 0.256960 0.774543 0.489143 0.042 Uiso 1 1 calc R U . . .
C61 C 0.44181(16) 0.75158(6) 0.52610(7) 0.0361(4) Uani 1 1 d . . . . .
H61A H 0.406491 0.725550 0.543474 0.043 Uiso 1 1 calc R U . . .
H61B H 0.477131 0.772965 0.558342 0.043 Uiso 1 1 calc R U . . .
C62 C 0.54307(14) 0.73753(5) 0.49252(6) 0.0274(3) Uani 1 1 d . . . . .
H62A H 0.599745 0.762715 0.487867 0.033 Uiso 1 1 calc R U . . .
H62B H 0.595877 0.712694 0.513033 0.033 Uiso 1 1 calc R U . . .
C63 C 0.73364(13) 0.73546(4) 0.41257(6) 0.0197(3) Uani 1 1 d . . . . .
C64 C 0.85536(13) 0.71890(5) 0.44206(6) 0.0227(3) Uani 1 1 d . . . . .
C65 C 0.95311(14) 0.74906(5) 0.46370(7) 0.0293(3) Uani 1 1 d . . . . .
H65A H 1.034714 0.738301 0.483893 0.035 Uiso 1 1 calc R U . . .
C66 C 0.93386(15) 0.79455(5) 0.45638(7) 0.0324(3) Uani 1 1 d . . . . .
H66A H 1.000513 0.814765 0.472975 0.039 Uiso 1 1 calc R U . . .
C67 C 0.81742(15) 0.81020(5) 0.42488(7) 0.0298(3) Uani 1 1 d . . . . .
H67A H 0.805517 0.841342 0.419022 0.036 Uiso 1 1 calc R U . . .
C68 C 0.71664(14) 0.78144(4) 0.40140(6) 0.0230(3) Uani 1 1 d . . . . .
C69 C 0.87774(14) 0.66881(5) 0.44713(7) 0.0274(3) Uani 1 1 d . . . . .
H69A H 0.834452 0.655571 0.407889 0.033 Uiso 1 1 calc R U . . .
C70 C 1.01855(17) 0.65573(6) 0.45806(10) 0.0463(4) Uani 1 1 d . . . . .
H70A H 1.057258 0.669262 0.427400 0.069 Uiso 1 1 calc R U . . .
H70B H 1.025679 0.623265 0.456240 0.069 Uiso 1 1 calc R U . . .
H70C H 1.063357 0.666233 0.497576 0.069 Uiso 1 1 calc R U . . .
C71 C 0.81592(18) 0.64786(5) 0.49452(7) 0.0369(4) Uani 1 1 d . . . . .
H71A H 0.723988 0.654592 0.485374 0.055 Uiso 1 1 calc R U . . .
H71B H 0.855852 0.660001 0.533846 0.055 Uiso 1 1 calc R U . . .
H71C H 0.828255 0.615534 0.494748 0.055 Uiso 1 1 calc R U . . .
C72 C 0.59739(14) 0.79996(4) 0.35963(7) 0.0264(3) Uani 1 1 d . . . . .
H72A H 0.529063 0.776654 0.354424 0.032 Uiso 1 1 calc R U . . .
C73 C 0.54594(19) 0.84173(6) 0.38369(8) 0.0442(4) Uani 1 1 d . . . . .
H73A H 0.534409 0.836101 0.424232 0.066 Uiso 1 1 calc R U . . .
H73B H 0.463355 0.849800 0.357804 0.066 Uiso 1 1 calc R U . . .
H73C H 0.606936 0.866193 0.384532 0.066 Uiso 1 1 calc R U . . .
C74 C 0.62533(19) 0.80952(7) 0.29840(8) 0.0431(4) Uani 1 1 d . . . . .
H74A H 0.650484 0.781876 0.281416 0.065 Uiso 1 1 calc R U . . .
H74B H 0.695175 0.831217 0.302635 0.065 Uiso 1 1 calc R U . . .
H74C H 0.548270 0.821590 0.271867 0.065 Uiso 1 1 calc R U . . .

loop_
_atom_site_aniso_label
_atom_site_aniso_U_11
_atom_site_aniso_U_22
_atom_site_aniso_U_33
_atom_site_aniso_U_23
_atom_site_aniso_U_13
_atom_site_aniso_U_12
Mg1 0.0214(2) 0.0161(2) 0.0193(2) 0.00139(15) 0.00272(17) 0.00024(16)
Mg2 0.0214(2) 0.0160(2) 0.0193(2) -0.00085(15) 0.00535(16) -0.00043(16)
N1 0.0180(5) 0.0169(5) 0.0230(5) 0.0027(4) 0.0041(4) 0.0002(4)
N2 0.0187(5) 0.0191(5) 0.0237(5) 0.0040(4) 0.0036(4) -0.0002(4)
N3 0.0192(6) 0.0249(6) 0.0254(6) 0.0080(4) 0.0046(4) 0.0023(5)
N4 0.0185(5) 0.0169(5) 0.0219(5) -0.0023(4) 0.0036(4) -0.0019(4)
N5 0.0186(5) 0.0186(5) 0.0196(5) -0.0021(4) 0.0035(4) -0.0029(4)
N6 0.0189(6) 0.0238(5) 0.0225(5) -0.0055(4) 0.0034(4) 0.0000(4)
N7 0.0242(6) 0.0178(5) 0.0199(5) -0.0022(4) 0.0043(4) -0.0009(4)
N8 0.0212(6) 0.0154(5) 0.0190(5) -0.0003(4) 0.0017(4) -0.0003(4)
N9 0.0299(6) 0.0206(5) 0.0191(5) 0.0009(4) 0.0027(5) -0.0014(5)
N10 0.0199(5) 0.0161(5) 0.0228(5) 0.0009(4) 0.0050(4) 0.0010(4)
N11 0.0199(6) 0.0172(5) 0.0212(5) 0.0024(4) 0.0053(4) 0.0010(4)
N12 0.0308(6) 0.0245(6) 0.0250(6) -0.0017(5) 0.0098(5) 0.0042(5)
C1 0.0213(7) 0.0187(6) 0.0189(6) 0.0032(5) 0.0010(5) -0.0012(5)
C2 0.0202(7) 0.0242(7) 0.0232(6) 0.0016(5) 0.0022(5) -0.0006(5)
C3 0.0219(7) 0.0319(8) 0.0379(8) 0.0008(6) 0.0056(6) -0.0035(6)
C4 0.0264(8) 0.0304(8) 0.0426(9) 0.0021(6) 0.0039(6) -0.0108(6)
C5 0.0351(8) 0.0194(6) 0.0369(8) -0.0008(6) 0.0019(6) -0.0042(6)
C6 0.0279(7) 0.0190(6) 0.0277(7) 0.0022(5) 0.0039(6) 0.0002(5)
C7 0.0200(7) 0.0273(7) 0.0335(7) -0.0045(6) 0.0066(6) -0.0014(6)
C8 0.0300(8) 0.0266(7) 0.0474(9) 0.0029(6) 0.0069(7) 0.0031(6)
C9 0.0436(10) 0.0421(9) 0.0385(9) -0.0097(7) 0.0152(7) 0.0018(8)
C10 0.0360(9) 0.0196(7) 0.0458(9) -0.0043(6) 0.0126(7) 0.0012(6)
C11 0.0627(12) 0.0382(9) 0.0473(10) -0.0044(8) 0.0237(9) 0.0048(9)
C12 0.0461(10) 0.0321(8) 0.0598(11) -0.0020(8) 0.0057(9) 0.0154(8)
C13 0.0200(6) 0.0148(6) 0.0225(6) 0.0004(5) 0.0044(5) 0.0014(5)
C14 0.0268(7) 0.0321(7) 0.0231(7) 0.0065(6) 0.0055(6) -0.0006(6)
C15 0.0316(8) 0.0377(8) 0.0264(7) 0.0093(6) 0.0017(6) -0.0030(7)
C16 0.0301(8) 0.0327(8) 0.0366(8) 0.0163(6) 0.0015(6) 0.0020(6)
C17 0.0242(7) 0.0306(7) 0.0380(8) 0.0155(6) 0.0051(6) 0.0068(6)
C18 0.0195(7) 0.0220(6) 0.0269(7) 0.0062(5) 0.0022(5) -0.0009(5)
C19 0.0246(7) 0.0188(6) 0.0245(6) 0.0023(5) 0.0044(5) -0.0011(5)
C20 0.0203(7) 0.0156(6) 0.0272(7) 0.0021(5) 0.0059(5) 0.0013(5)
C21 0.0156(6) 0.0178(6) 0.0224(6) -0.0006(5) 0.0046(5) -0.0022(5)
C22 0.0375(9) 0.0268(7) 0.0418(9) -0.0023(6) 0.0207(7) 0.0053(6)
C23 0.0596(12) 0.0351(9) 0.0502(10) -0.0059(7) 0.0358(9) 0.0038(8)
C24 0.0735(13) 0.0435(10) 0.0307(8) -0.0106(7) 0.0228(9) -0.0070(9)
C25 0.0484(10) 0.0393(8) 0.0221(7) -0.0029(6) 0.0083(7) 0.0021(8)
C26 0.0238(7) 0.0190(6) 0.0204(6) 0.0012(5) 0.0063(5) 0.0003(5)
C27 0.0239(7) 0.0233(7) 0.0302(7) 0.0035(5) 0.0073(6) 0.0009(6)
C28 0.0272(8) 0.0311(8) 0.0405(8) 0.0082(6) 0.0114(6) -0.0046(6)
C29 0.0383(9) 0.0287(7) 0.0393(8) 0.0156(6) 0.0101(7) -0.0021(7)
C30 0.0315(8) 0.0271(7) 0.0329(8) 0.0104(6) 0.0030(6) 0.0025(6)
C31 0.0251(7) 0.0218(6) 0.0242(6) 0.0022(5) 0.0034(5) 0.0008(5)
C32 0.0207(7) 0.0308(7) 0.0425(8) 0.0109(6) 0.0049(6) -0.0020(6)
C33 0.0460(11) 0.0765(14) 0.0396(10) -0.0039(9) -0.0028(8) 0.0190(10)
C34 0.0315(9) 0.0615(12) 0.0609(12) -0.0044(10) 0.0078(8) 0.0153(9)
C35 0.0230(7) 0.0252(7) 0.0310(7) 0.0080(6) 0.0012(6) 0.0014(6)
C36 0.0267(8) 0.0321(8) 0.0397(8) 0.0115(6) 0.0093(6) 0.0056(6)
C37 0.0263(8) 0.0424(9) 0.0386(9) 0.0113(7) -0.0028(6) -0.0019(7)
C38 0.0304(7) 0.0183(6) 0.0216(6) -0.0011(5) 0.0087(5) -0.0021(5)
C39 0.0308(8) 0.0210(6) 0.0240(7) -0.0010(5) 0.0074(6) -0.0038(6)
C40 0.0359(8) 0.0252(7) 0.0314(7) -0.0051(6) 0.0096(6) -0.0083(6)
C41 0.0441(9) 0.0258(7) 0.0378(8) -0.0122(6) 0.0162(7) -0.0041(7)
C42 0.0371(9) 0.0283(7) 0.0432(9) -0.0102(6) 0.0175(7) 0.0011(7)
C43 0.0317(8) 0.0254(7) 0.0332(8) -0.0057(6) 0.0122(6) -0.0005(6)
C44 0.0267(7) 0.0217(6) 0.0313(7) -0.0048(5) 0.0035(6) -0.0050(6)
C45 0.0323(8) 0.0298(7) 0.0348(8) -0.0012(6) 0.0014(6) -0.0018(6)
C46 0.0284(8) 0.0466(9) 0.0324(8) -0.0099(7) 0.0076(6) -0.0024(7)
C47 0.0282(8) 0.0369(8) 0.0534(10) -0.0188(7) 0.0120(7) 0.0019(7)
C48 0.0355(10) 0.0423(10) 0.0703(13) -0.0154(9) 0.0236(9) -0.0054(8)
C49 0.0384(10) 0.0793(15) 0.0528(12) -0.0124(11) 0.0059(9) 0.0114(10)
C50 0.0178(6) 0.0186(6) 0.0209(6) -0.0003(5) 0.0022(5) -0.0037(5)
C51 0.0436(9) 0.0298(7) 0.0221(7) 0.0019(6) 0.0104(6) -0.0023(7)
C52 0.0565(11) 0.0342(8) 0.0227(7) 0.0048(6) 0.0034(7) -0.0080(8)
C53 0.0526(11) 0.0340(8) 0.0246(7) 0.0013(6) -0.0083(7) 0.0022(7)
C54 0.0339(8) 0.0235(7) 0.0227(7) 0.0007(5) -0.0052(6) 0.0004(6)
C55 0.0236(7) 0.0158(6) 0.0208(6) -0.0009(5) 0.0003(5) 0.0006(5)
C56 0.0218(7) 0.0184(6) 0.0222(6) -0.0011(5) 0.0034(5) -0.0033(5)
C57 0.0190(6) 0.0203(6) 0.0210(6) -0.0028(5) 0.0034(5) -0.0019(5)
C58 0.0208(6) 0.0142(5) 0.0196(6) 0.0004(4) 0.0036(5) -0.0001(5)
C59 0.0222(7) 0.0310(7) 0.0349(8) -0.0092(6) 0.0046(6) 0.0043(6)
C60 0.0296(8) 0.0327(8) 0.0456(9) -0.0158(7) 0.0132(7) -0.0012(6)
C61 0.0348(9) 0.0459(9) 0.0298(8) -0.0146(7) 0.0120(6) -0.0048(7)
C62 0.0263(7) 0.0338(7) 0.0217(6) -0.0081(6) 0.0045(5) -0.0023(6)
C63 0.0201(6) 0.0198(6) 0.0198(6) -0.0026(5) 0.0054(5) -0.0028(5)
C64 0.0214(7) 0.0229(6) 0.0237(6) 0.0003(5) 0.0048(5) -0.0020(5)
C65 0.0215(7) 0.0319(7) 0.0325(7) -0.0001(6) 0.0018(6) -0.0044(6)
C66 0.0285(8) 0.0289(7) 0.0377(8) -0.0028(6) 0.0025(6) -0.0133(6)
C67 0.0347(8) 0.0204(7) 0.0344(8) -0.0006(6) 0.0077(6) -0.0062(6)
C68 0.0244(7) 0.0199(6) 0.0250(6) -0.0005(5) 0.0059(5) -0.0009(5)
C69 0.0241(7) 0.0236(7) 0.0316(7) -0.0007(6) 0.0003(6) 0.0019(6)
C70 0.0286(9) 0.0349(9) 0.0712(13) -0.0026(8) 0.0019(8) 0.0071(7)
C71 0.0457(10) 0.0262(7) 0.0364(8) 0.0056(6) 0.0039(7) 0.0002(7)
C72 0.0273(7) 0.0178(6) 0.0328(7) 0.0014(5) 0.0037(6) 0.0002(5)
C73 0.0496(11) 0.0349(9) 0.0454(10) -0.0032(7) 0.0047(8) 0.0162(8)
C74 0.0454(10) 0.0494(10) 0.0316(8) 0.0048(7) 0.0022(7) 0.0082(8)

loop_
_atom_type_symbol
_atom_type_description
_atom_type_scat_dispersion_real
_atom_type_scat_dispersion_imag
_atom_type_scat_source
C C 0.0181 0.0091 'International Tables Vol C Tables 4.2.6.8 and 6.1.1.4'
H H 0.0000 0.0000 'International Tables Vol C Tables 4.2.6.8 and 6.1.1.4'
N N 0.0311 0.0180 'International Tables Vol C Tables 4.2.6.8 and 6.1.1.4'
Mg Mg 0.1719 0.1771 'International Tables Vol C Tables 4.2.6.8 and 6.1.1.4'

loop_
_geom_angle_atom_site_label_1
_geom_angle_atom_site_label_2
_geom_angle_atom_site_label_3
_geom_angle
_geom_angle_site_symmetry_1
_geom_angle_site_symmetry_3
_geom_angle_publ_flag
N8 Mg1 N2 140.77(5) . . ?
N8 Mg1 N1 130.39(5) . . ?
N2 Mg1 N1 66.48(5) . . ?
N8 Mg1 N7 66.47(4) . . ?
N2 Mg1 N7 128.99(5) . . ?
N1 Mg1 N7 138.19(5) . . ?
N8 Mg1 C13 149.15(5) . . ?
N2 Mg1 C13 33.03(5) . . ?
N1 Mg1 C13 33.47(4) . . ?
N7 Mg1 C13 144.36(5) . . ?
N8 Mg1 C50 33.04(4) . . ?
N2 Mg1 C50 145.84(5) . . ?
N1 Mg1 C50 147.65(5) . . ?
N7 Mg1 C50 33.48(4) . . ?
C13 Mg1 C50 177.72(5) . . ?
N5 Mg2 N11 126.77(5) . . ?
N5 Mg2 N10 139.75(5) . . ?
N11 Mg2 N10 66.77(4) . . ?
N5 Mg2 N4 66.56(4) . . ?
N11 Mg2 N4 135.69(5) . . ?
N10 Mg2 N4 134.79(5) . . ?
N5 Mg2 C21 143.52(5) . . ?
N11 Mg2 C21 33.68(4) . . ?
N10 Mg2 C21 33.13(4) . . ?
N4 Mg2 C21 149.46(5) . . ?
N5 Mg2 C58 33.11(4) . . ?
N11 Mg2 C58 141.26(5) . . ?
N10 Mg2 C58 151.92(5) . . ?
N4 Mg2 C58 33.46(4) . . ?
C21 Mg2 C58 174.38(5) . . ?
C13 N1 C1 127.14(11) . . ?
C13 N1 Mg1 89.93(8) . . ?
C1 N1 Mg1 134.70(8) . . ?
C13 N2 C18 122.83(11) . . ?
C13 N2 Mg1 90.74(8) . . ?
C18 N2 Mg1 140.07(9) . . ?
C13 N3 C14 123.71(11) . . ?
C13 N3 C17 123.51(12) . . ?
C14 N3 C17 111.55(11) . . ?
C58 N4 C63 128.05(11) . . ?
C58 N4 Mg2 90.38(8) . . ?
C63 N4 Mg2 134.71(9) . . ?
C58 N5 C57 123.63(11) . . ?
C58 N5 Mg2 90.97(8) . . ?
C57 N5 Mg2 139.57(9) . . ?
C58 N6 C62 123.72(12) . . ?
C58 N6 C59 123.60(11) . . ?
C62 N6 C59 111.20(11) . . ?
C50 N7 C38 129.40(11) . . ?
C50 N7 Mg1 89.83(8) . . ?
C38 N7 Mg1 133.56(9) . . ?
C50 N8 C55 126.18(11) . . ?
C50 N8 Mg1 91.24(8) . . ?
C55 N8 Mg1 133.24(8) . . ?
C50 N9 C51 123.93(12) . . ?
C50 N9 C54 122.96(12) . . ?
C51 N9 C54 111.39(11) . . ?
C21 N10 C20 124.90(11) . . ?
C21 N10 Mg2 90.31(8) . . ?
C20 N10 Mg2 134.20(9) . . ?
C21 N11 C26 124.59(11) . . ?
C21 N11 Mg2 89.78(8) . . ?
C26 N11 Mg2 136.54(9) . . ?
C21 N12 C22 124.47(12) . . ?
C21 N12 C25 123.46(12) . . ?
C22 N12 C25 111.70(12) . . ?
C2 C1 C6 119.70(13) . . ?
C2 C1 N1 117.57(12) . . ?
C6 C1 N1 122.24(13) . . ?
C3 C2 C1 119.49(13) . . ?
C3 C2 C7 119.55(13) . . ?
C1 C2 C7 120.93(12) . . ?
C4 C3 C2 121.11(15) . . ?
C5 C4 C3 119.18(14) . . ?
C4 C5 C6 122.08(14) . . ?
C5 C6 C1 118.42(14) . . ?
C5 C6 C10 119.14(13) . . ?
C1 C6 C10 122.41(13) . . ?
C2 C7 C9 111.91(13) . . ?
C2 C7 C8 110.40(12) . . ?
C9 C7 C8 110.73(13) . . ?
C6 C10 C11 111.79(14) . . ?
C6 C10 C12 111.15(14) . . ?
C11 C10 C12 110.40(14) . . ?
N2 C13 N1 112.78(11) . . ?
N2 C13 N3 123.84(12) . . ?
N1 C13 N3 123.34(12) . . ?
N2 C13 Mg1 56.22(7) . . ?
N1 C13 Mg1 56.60(7) . . ?
N3 C13 Mg1 179.87(12) . . ?
N3 C14 C15 102.68(12) . . ?
C14 C15 C16 102.58(12) . . ?
C15 C16 C17 104.20(12) . . ?
N3 C17 C16 103.60(12) . . ?
N2 C18 C19 110.78(11) . . ?
C20 C19 C18 116.72(11) . . ?
N10 C20 C19 107.23(11) . . ?
N10 C21 N11 113.02(11) . . ?
N10 C21 N12 124.67(12) . . ?
N11 C21 N12 122.28(12) . . ?
N10 C21 Mg2 56.57(7) . . ?
N11 C21 Mg2 56.54(7) . . ?
N12 C21 Mg2 175.59(10) . . ?
N12 C22 C23 102.65(13) . . ?
C24 C23 C22 102.73(14) . . ?
C23 C24 C25 102.35(14) . . ?
N12 C25 C24 102.26(14) . . ?
C27 C26 N11 121.99(12) . . ?
C27 C26 C31 120.08(12) . . ?
N11 C26 C31 117.73(12) . . ?
C28 C27 C26 118.64(13) . . ?
C28 C27 C32 118.64(13) . . ?
C26 C27 C32 122.62(12) . . ?
C29 C28 C27 121.68(14) . . ?
C28 C29 C30 119.34(14) . . ?
C29 C30 C31 121.39(14) . . ?
C30 C31 C26 118.86(13) . . ?
C30 C31 C35 121.65(13) . . ?
C26 C31 C35 119.47(12) . . ?
C34 C32 C27 112.14(14) . . ?
C34 C32 C33 109.57(15) . . ?
C27 C32 C33 110.85(14) . . ?
C31 C35 C37 113.83(13) . . ?
C31 C35 C36 111.23(12) . . ?
C37 C35 C36 109.59(13) . . ?
C43 C38 C39 119.56(12) . . ?
C43 C38 N7 117.16(13) . . ?
C39 C38 N7 122.75(13) . . ?
C40 C39 C38 118.63(14) . . ?
C40 C39 C44 119.87(13) . . ?
C38 C39 C44 121.37(12) . . ?
C41 C40 C39 121.55(14) . . ?
C42 C41 C40 119.54(14) . . ?
C41 C42 C43 121.26(15) . . ?
C42 C43 C38 119.38(14) . . ?
C42 C43 C47 119.28(14) . . ?
C38 C43 C47 121.32(13) . . ?
C39 C44 C46 111.12(12) . . ?
C39 C44 C45 112.55(12) . . ?
C46 C44 C45 110.23(13) . . ?
C43 C47 C49 111.77(16) . . ?
C43 C47 C48 112.01(14) . . ?
C49 C47 C48 110.36(16) . . ?
N8 C50 N7 112.31(11) . . ?
N8 C50 N9 124.20(12) . . ?
N7 C50 N9 123.43(12) . . ?
N8 C50 Mg1 55.72(6) . . ?
N7 C50 Mg1 56.69(7) . . ?
N9 C50 Mg1 174.74(10) . . ?
N9 C51 C52 102.63(13) . . ?
C53 C52 C51 102.48(13) . . ?
C52 C53 C54 103.35(13) . . ?
N9 C54 C53 103.24(12) . . ?
N8 C55 C56 106.85(10) . . ?
C55 C56 C57 116.47(11) . . ?
N5 C57 C56 109.96(11) . . ?
N5 C58 N4 112.07(12) . . ?
N5 C58 N6 123.31(12) . . ?
N4 C58 N6 124.56(11) . . ?
N5 C58 Mg2 55.93(7) . . ?
N4 C58 Mg2 56.16(7) . . ?
N6 C58 Mg2 178.68(10) . . ?
N6 C59 C60 103.67(12) . . ?
C61 C60 C59 103.18(12) . . ?
C60 C61 C62 102.65(13) . . ?
N6 C62 C61 102.23(12) . . ?
C68 C63 N4 123.14(12) . . ?
C68 C63 C64 119.91(12) . . ?
N4 C63 C64 116.40(11) . . ?
C65 C64 C63 118.72(13) . . ?
C65 C64 C69 121.56(13) . . ?
C63 C64 C69 119.67(12) . . ?
C66 C65 C64 121.30(14) . . ?
C67 C66 C65 119.53(13) . . ?
C66 C67 C68 121.58(13) . . ?
C67 C68 C63 118.66(13) . . ?
C67 C68 C72 119.07(12) . . ?
C63 C68 C72 121.98(12) . . ?
C70 C69 C64 113.60(13) . . ?
C70 C69 C71 110.10(14) . . ?
C64 C69 C71 112.08(13) . . ?
C68 C72 C73 113.11(12) . . ?
C68 C72 C74 109.99(13) . . ?
C73 C72 C74 109.79(13) . . ?

loop_
_geom_bond_atom_site_label_1
_geom_bond_atom_site_label_2
_geom_bond_distance
_geom_bond_site_symmetry_2
_geom_bond_publ_flag
Mg1 N8 2.0300(11) . ?
Mg1 N2 2.0364(12) . ?
Mg1 N1 2.0452(12) . ?
Mg1 N7 2.0527(12) . ?
Mg1 C13 2.4497(13) . ?
Mg1 C50 2.4562(13) . ?
Mg2 N5 2.0327(12) . ?
Mg2 N11 2.0363(12) . ?
Mg2 N10 2.0368(12) . ?
Mg2 N4 2.0380(11) . ?
Mg2 C21 2.4407(14) . ?
Mg2 C58 2.4536(14) . ?
N1 C13 1.3509(17) . ?
N1 C1 1.4151(17) . ?
N2 C13 1.3355(18) . ?
N2 C18 1.4526(17) . ?
N3 C13 1.3698(17) . ?
N3 C14 1.4673(19) . ?
N3 C17 1.4760(18) . ?
N4 C58 1.3530(18) . ?
N4 C63 1.4113(16) . ?
N5 C58 1.3404(16) . ?
N5 C57 1.4480(17) . ?
N6 C58 1.3724(18) . ?
N6 C62 1.4687(17) . ?
N6 C59 1.4747(18) . ?
N7 C50 1.3550(17) . ?
N7 C38 1.4164(17) . ?
N8 C50 1.3394(17) . ?
N8 C55 1.4619(16) . ?
N9 C50 1.3655(17) . ?
N9 C51 1.4692(19) . ?
N9 C54 1.4731(19) . ?
N10 C21 1.3339(17) . ?
N10 C20 1.4594(16) . ?
N11 C21 1.3536(17) . ?
N11 C26 1.4134(17) . ?
N12 C21 1.3644(18) . ?
N12 C22 1.4668(19) . ?
N12 C25 1.4697(19) . ?
C1 C2 1.405(2) . ?
C1 C6 1.4118(19) . ?
C2 C3 1.393(2) . ?
C2 C7 1.5206(19) . ?
C3 C4 1.382(2) . ?
C4 C5 1.375(2) . ?
C5 C6 1.395(2) . ?
C6 C10 1.516(2) . ?
C7 C9 1.524(2) . ?
C7 C8 1.524(2) . ?
C10 C11 1.528(2) . ?
C10 C12 1.530(2) . ?
C14 C15 1.5243(19) . ?
C15 C16 1.523(2) . ?
C16 C17 1.529(2) . ?
C18 C19 1.5290(18) . ?
C19 C20 1.5227(19) . ?
C22 C23 1.522(2) . ?
C23 C24 1.510(3) . ?
C24 C25 1.523(2) . ?
C26 C27 1.403(2) . ?
C26 C31 1.4159(19) . ?
C27 C28 1.395(2) . ?
C27 C32 1.521(2) . ?
C28 C29 1.380(2) . ?
C29 C30 1.382(2) . ?
C30 C31 1.390(2) . ?
C31 C35 1.515(2) . ?
C32 C34 1.512(3) . ?
C32 C33 1.532(3) . ?
C35 C37 1.5269(19) . ?
C35 C36 1.529(2) . ?
C38 C43 1.412(2) . ?
C38 C39 1.413(2) . ?
C39 C40 1.401(2) . ?
C39 C44 1.513(2) . ?
C40 C41 1.382(2) . ?
C41 C42 1.375(2) . ?
C42 C43 1.395(2) . ?
C43 C47 1.517(2) . ?
C44 C46 1.528(2) . ?
C44 C45 1.531(2) . ?
C47 C49 1.522(3) . ?
C47 C48 1.527(3) . ?
C51 C52 1.523(2) . ?
C52 C53 1.514(3) . ?
C53 C54 1.528(2) . ?
C55 C56 1.5274(18) . ?
C56 C57 1.5298(17) . ?
C59 C60 1.524(2) . ?
C60 C61 1.517(2) . ?
C61 C62 1.521(2) . ?
C63 C68 1.4094(18) . ?
C63 C64 1.4183(19) . ?
C64 C65 1.390(2) . ?
C64 C69 1.5244(19) . ?
C65 C66 1.387(2) . ?
C66 C67 1.378(2) . ?
C67 C68 1.394(2) . ?
C68 C72 1.5220(19) . ?
C69 C70 1.523(2) . ?
C69 C71 1.528(2) . ?
C72 C73 1.522(2) . ?
C72 C74 1.527(2) . ?
